data_1574425
loop_
_publ_author_name
'Zeng, Huiwen'
'Li, Hualiu'
'Zhen, Peng'
'Zhou, Jiadong'
'Xu, Bingjia'
'Shi, Guang'
'Zhang, Yujian'
'Chi, Zhenguo'
'Liu, Cong'

_publ_section_title
;
 Tuning intramolecular charge transfer and suppressing rotations in
 thianthrene derivatives for enhancement of room-temperature
 phosphorescence
;
_journal_issue 21
_journal_name_full 'Chemical Science'
_journal_page_first 9169
_journal_page_last 9177
_journal_paper_doi 10.1039/D5SC01176K
_journal_volume 16
_journal_year 2025
_chemical_formula_moiety 'C18 H12 S2'
_chemical_formula_sum 'C18 H12 S2'
_chemical_formula_weight 292.40
_space_group_crystal_system monoclinic
_space_group_IT_number 14
_space_group_name_Hall '-P 2yn'
_space_group_name_H-M_alt 'P 1 21/n 1'
_atom_sites_solution_hydrogens geom
_atom_sites_solution_primary dual
_audit_creation_date 2023-11-17
_audit_creation_method
;
Olex2 1.5
(compiled 2023.08.24 svn.re1ec1418 for OlexSys, GUI svn.r6817)
;
_audit_update_record
;
2024-12-19 deposited with the CCDC.	2025-04-21 downloaded from the CCDC.
;
_cell_angle_alpha 90
_cell_angle_beta 97.826(2)
_cell_angle_gamma 90
_cell_formula_units_Z 8
_cell_length_a 11.4034(5)
_cell_length_b 11.4007(4)
_cell_length_c 21.3464(9)
_cell_measurement_reflns_used 9996
_cell_measurement_temperature 100.00
_cell_measurement_theta_max 27.520
_cell_measurement_theta_min 2.538
_cell_volume 2749.33(19)
_computing_cell_refinement 'SAINT V8.38A (Bruker, 2018)'
_computing_data_reduction 'SAINT V8.38A (Bruker, 2018)'
_computing_molecular_graphics 'Olex2 1.5 (Dolomanov et al., 2009)'
_computing_publication_material 'Olex2 1.5 (Dolomanov et al., 2009)'
_computing_structure_refinement 'XL  (Sheldrick, 2008)'
_computing_structure_solution 'SHELXT 2018/2 (Sheldrick, 2018)'
_diffrn_ambient_temperature 100.00
_diffrn_measured_fraction_theta_full 0.999
_diffrn_measured_fraction_theta_max 0.999
_diffrn_measurement_device_type 'Bruker APEX-II CCD'
_diffrn_measurement_method '\f and \w scans'
_diffrn_radiation_type MoK\a
_diffrn_radiation_wavelength 0.71073
_diffrn_reflns_av_R_equivalents 0.0878
_diffrn_reflns_av_unetI/netI 0.0483
_diffrn_reflns_Laue_measured_fraction_full 0.999
_diffrn_reflns_Laue_measured_fraction_max 0.999
_diffrn_reflns_limit_h_max 13
_diffrn_reflns_limit_h_min -14
_diffrn_reflns_limit_k_max 14
_diffrn_reflns_limit_k_min -14
_diffrn_reflns_limit_l_max 27
_diffrn_reflns_limit_l_min -27
_diffrn_reflns_number 45673
_diffrn_reflns_point_group_measured_fraction_full 0.999
_diffrn_reflns_point_group_measured_fraction_max 0.999
_diffrn_reflns_theta_full 25.242
_diffrn_reflns_theta_max 27.520
_diffrn_reflns_theta_min 2.538
_diffrn_source_current 1.4
_diffrn_source_power 0.07
_diffrn_source_voltage 50.0
_diffrn_standards_number 0
_exptl_absorpt_coefficient_mu 0.372
_exptl_absorpt_correction_T_max 0.7456
_exptl_absorpt_correction_T_min 0.4783
_exptl_absorpt_correction_type multi-scan
_exptl_absorpt_process_details
;
SADABS-2016/2 (Bruker,2016/2) was used for absorption correction.
wR2(int) was 0.1165 before and 0.0739 after correction.
The Ratio of minimum to maximum transmission is 0.6415.
The \l/2 correction factor is Not present.
;
_exptl_crystal_density_diffrn 1.413
_exptl_crystal_description block
_exptl_crystal_F_000 1216
_exptl_crystal_size_max 0.18
_exptl_crystal_size_mid 0.15
_exptl_crystal_size_min 0.13
_refine_diff_density_max 0.386
_refine_diff_density_min -0.365
_refine_diff_density_rms 0.062
_refine_ls_extinction_method none
_refine_ls_goodness_of_fit_ref 1.024
_refine_ls_hydrogen_treatment constr
_refine_ls_matrix_type full
_refine_ls_number_parameters 361
_refine_ls_number_reflns 6318
_refine_ls_number_restraints 0
_refine_ls_restrained_S_all 1.024
_refine_ls_R_factor_all 0.0493
_refine_ls_R_factor_gt 0.0349
_refine_ls_shift/su_max 0.001
_refine_ls_shift/su_mean 0.000
_refine_ls_structure_factor_coef Fsqd
_refine_ls_weighting_details 'w=1/[\s^2^(Fo^2^)+(0.0350P)^2^+1.2850P] where P=(Fo^2^+2Fc^2^)/3'
_refine_ls_weighting_scheme calc
_refine_ls_wR_factor_gt 0.0826
_refine_ls_wR_factor_ref 0.0901
_reflns_Friedel_coverage 0.000
_reflns_number_gt 5089
_reflns_number_total 6318
_reflns_threshold_expression 'I > 2\s(I)'
_cod_data_source_file d5sc01176k6.cif
_cod_data_source_block 1_CCDC1
_cod_depositor_comments 'Adding full bibliography for 1574423--1574426.cif.'
_cod_database_code 1574425
_shelx_shelxl_version_number 2019/2
_shelx_space_group_comment
;
The symmetry employed for this shelxl refinement is uniquely defined
by the following loop, which should always be used as a source of
symmetry information in preference to the above space-group names.
They are only intended as comments.
;
_shelx_estimated_absorpt_t_max 0.953
_shelx_estimated_absorpt_t_min 0.936
_olex2_refinement_description
;
1. Fixed Uiso
 At 1.2 times of:
  All C(H) groups
2.a Aromatic/amide H refined with riding coordinates:
 C1(H1), C2(H2), C3(H3), C4(H4), C5(H5), C8(H8), C9(H9), C10(H10), C14(H14),
 C15(H15), C16(H16), C17(H17), C19(H19), C20(H20), C21(H21), C22(H22), C23(H23),
  C26(H26), C27(H27), C28(H28), C32(H32), C33(H33), C34(H34), C35(H35)
;
_olex2_submission_special_instructions 'No special instructions were received'

loop_
_space_group_symop_operation_xyz
'x, y, z'
'-x+1/2, y+1/2, -z+1/2'
'-x, -y, -z'
'x-1/2, -y-1/2, z-1/2'

loop_
_atom_site_label
_atom_site_type_symbol
_atom_site_fract_x
_atom_site_fract_y
_atom_site_fract_z
_atom_site_U_iso_or_equiv
_atom_site_adp_type
_atom_site_occupancy
_atom_site_site_symmetry_order
_atom_site_calc_flag
_atom_site_refinement_flags_posn
_atom_site_refinement_flags_adp
_atom_site_refinement_flags_occupancy
_atom_site_disorder_assembly
_atom_site_disorder_group
S1 S 0.74877(4) 0.39514(4) 0.36702(2) 0.01693(10) Uani 1 1 d . . . . .
S2 S 0.52160(3) 0.36784(3) 0.43871(2) 0.01340(10) Uani 1 1 d . . . . .
C1 C 0.27747(15) 0.50661(14) 0.42166(8) 0.0156(3) Uani 1 1 d . . . . .
H1 H 0.346500 0.536063 0.446645 0.019 Uiso 1 1 calc R U . . .
C2 C 0.17076(16) 0.50648(15) 0.44586(8) 0.0196(4) Uani 1 1 d . . . . .
H2 H 0.167165 0.535757 0.487224 0.023 Uiso 1 1 calc R U . . .
C3 C 0.06892(15) 0.46372(15) 0.40994(9) 0.0208(4) Uani 1 1 d . . . . .
H3 H -0.004337 0.464069 0.426471 0.025 Uiso 1 1 calc R U . . .
C4 C 0.07523(15) 0.42041(15) 0.34958(9) 0.0207(4) Uani 1 1 d . . . . .
H4 H 0.006030 0.390556 0.324914 0.025 Uiso 1 1 calc R U . . .
C5 C 0.18157(14) 0.42053(14) 0.32522(8) 0.0166(3) Uani 1 1 d . . . . .
H5 H 0.184743 0.390909 0.283885 0.020 Uiso 1 1 calc R U . . .
C6 C 0.28480(14) 0.46395(13) 0.36094(8) 0.0136(3) Uani 1 1 d . . . . .
C7 C 0.39640(14) 0.47128(14) 0.33222(7) 0.0130(3) Uani 1 1 d . . . . .
C8 C 0.39168(15) 0.52186(14) 0.27216(8) 0.0156(3) Uani 1 1 d . . . . .
H8 H 0.318033 0.550522 0.251727 0.019 Uiso 1 1 calc R U . . .
C9 C 0.49045(15) 0.53144(14) 0.24166(8) 0.0175(3) Uani 1 1 d . . . . .
H9 H 0.484487 0.567046 0.201112 0.021 Uiso 1 1 calc R U . . .
C10 C 0.59823(15) 0.48899(14) 0.27037(8) 0.0162(3) Uani 1 1 d . . . . .
H10 H 0.665853 0.492417 0.248895 0.019 Uiso 1 1 calc R U . . .
C11 C 0.60709(14) 0.44125(14) 0.33085(8) 0.0140(3) Uani 1 1 d . . . . .
C12 C 0.50719(14) 0.43165(13) 0.36209(7) 0.0121(3) Uani 1 1 d . . . . .
C13 C 0.61507(14) 0.24641(14) 0.42970(7) 0.0140(3) Uani 1 1 d . . . . .
C14 C 0.58965(15) 0.13837(15) 0.45576(8) 0.0174(4) Uani 1 1 d . . . . .
H14 H 0.522299 0.130153 0.477145 0.021 Uiso 1 1 calc R U . . .
C15 C 0.66351(16) 0.04309(15) 0.45018(8) 0.0212(4) Uani 1 1 d . . . . .
H15 H 0.647073 -0.030070 0.468439 0.025 Uiso 1 1 calc R U . . .
C16 C 0.76133(16) 0.05384(16) 0.41811(8) 0.0215(4) Uani 1 1 d . . . . .
H16 H 0.810996 -0.011889 0.414154 0.026 Uiso 1 1 calc R U . . .
C17 C 0.78607(15) 0.16090(15) 0.39192(8) 0.0185(4) Uani 1 1 d . . . . .
H17 H 0.852348 0.168256 0.369632 0.022 Uiso 1 1 calc R U . . .
C18 C 0.71381(14) 0.25784(14) 0.39823(8) 0.0148(3) Uani 1 1 d . . . . .
S3 S 0.24697(3) 0.28877(4) 0.14693(2) 0.01541(10) Uani 1 1 d . . . . .
S4 S 0.47244(4) 0.32520(3) 0.07530(2) 0.01374(10) Uani 1 1 d . . . . .
C19 C 0.81302(14) 0.28077(14) 0.18744(8) 0.0160(3) Uani 1 1 d . . . . .
H19 H 0.808472 0.309275 0.228859 0.019 Uiso 1 1 calc R U . . .
C20 C 0.91944(15) 0.28632(15) 0.16313(8) 0.0191(4) Uani 1 1 d . . . . .
H20 H 0.987086 0.319265 0.187782 0.023 Uiso 1 1 calc R U . . .
C21 C 0.92779(15) 0.24396(15) 0.10286(8) 0.0194(4) Uani 1 1 d . . . . .
H21 H 1.001245 0.246644 0.086579 0.023 Uiso 1 1 calc R U . . .
C22 C 0.82801(15) 0.19756(15) 0.06645(8) 0.0173(4) Uani 1 1 d . . . . .
H22 H 0.833097 0.169323 0.025036 0.021 Uiso 1 1 calc R U . . .
C23 C 0.72118(15) 0.19251(14) 0.09058(8) 0.0148(3) Uani 1 1 d . . . . .
H23 H 0.653457 0.160818 0.065413 0.018 Uiso 1 1 calc R U . . .
C24 C 0.71180(14) 0.23347(14) 0.15151(8) 0.0130(3) Uani 1 1 d . . . . .
C25 C 0.60108(14) 0.22070(14) 0.18063(7) 0.0126(3) Uani 1 1 d . . . . .
C26 C 0.60832(14) 0.16954(14) 0.24039(8) 0.0145(3) Uani 1 1 d . . . . .
H26 H 0.682688 0.141419 0.260147 0.017 Uiso 1 1 calc R U . . .
C27 C 0.51017(15) 0.15853(14) 0.27181(8) 0.0153(3) Uani 1 1 d . . . . .
H27 H 0.517666 0.123484 0.312535 0.018 Uiso 1 1 calc R U . . .
C28 C 0.40113(15) 0.19890(14) 0.24348(8) 0.0147(3) Uani 1 1 d . . . . .
H28 H 0.334090 0.194272 0.265351 0.018 Uiso 1 1 calc R U . . .
C29 C 0.39011(14) 0.24628(13) 0.18287(8) 0.0123(3) Uani 1 1 d . . . . .
C30 C 0.48904(14) 0.25831(13) 0.15125(7) 0.0115(3) Uani 1 1 d . . . . .
C31 C 0.37816(14) 0.44427(14) 0.08717(7) 0.0134(3) Uani 1 1 d . . . . .
C32 C 0.40301(15) 0.55545(14) 0.06474(8) 0.0158(3) Uani 1 1 d . . . . .
H32 H 0.472299 0.567425 0.045389 0.019 Uiso 1 1 calc R U . . .
C33 C 0.32668(16) 0.64845(15) 0.07066(8) 0.0198(4) Uani 1 1 d . . . . .
H33 H 0.343340 0.723662 0.054866 0.024 Uiso 1 1 calc R U . . .
C34 C 0.22605(16) 0.63178(15) 0.09960(8) 0.0200(4) Uani 1 1 d . . . . .
H34 H 0.173372 0.695285 0.103048 0.024 Uiso 1 1 calc R U . . .
C35 C 0.20230(15) 0.52204(15) 0.12357(8) 0.0175(3) Uani 1 1 d . . . . .
H35 H 0.134437 0.511108 0.144264 0.021 Uiso 1 1 calc R U . . .
C36 C 0.27826(14) 0.42809(14) 0.11719(7) 0.0138(3) Uani 1 1 d . . . . .

loop_
_atom_site_aniso_label
_atom_site_aniso_U_11
_atom_site_aniso_U_22
_atom_site_aniso_U_33
_atom_site_aniso_U_23
_atom_site_aniso_U_13
_atom_site_aniso_U_12
S1 0.0094(2) 0.0169(2) 0.0243(2) 0.00055(16) 0.00128(16) -0.00144(15)
S2 0.0122(2) 0.0144(2) 0.01333(19) -0.00005(15) 0.00068(15) 0.00208(15)
C1 0.0146(8) 0.0133(8) 0.0179(8) 0.0008(6) -0.0010(6) 0.0026(6)
C2 0.0218(9) 0.0196(9) 0.0179(8) 0.0014(7) 0.0047(7) 0.0050(7)
C3 0.0134(8) 0.0216(9) 0.0284(10) 0.0059(7) 0.0064(7) 0.0054(7)
C4 0.0125(8) 0.0204(9) 0.0277(10) 0.0046(7) -0.0027(7) 0.0001(7)
C5 0.0146(8) 0.0160(8) 0.0184(8) 0.0007(6) -0.0011(7) 0.0000(6)
C6 0.0137(8) 0.0097(7) 0.0171(8) 0.0024(6) 0.0008(6) 0.0030(6)
C7 0.0134(8) 0.0103(7) 0.0148(8) -0.0024(6) -0.0002(6) -0.0002(6)
C8 0.0157(8) 0.0135(8) 0.0165(8) -0.0019(6) -0.0018(7) 0.0012(6)
C9 0.0224(9) 0.0145(8) 0.0152(8) 0.0005(6) 0.0016(7) -0.0012(7)
C10 0.0180(9) 0.0135(8) 0.0182(8) -0.0021(6) 0.0061(7) -0.0034(6)
C11 0.0124(8) 0.0099(7) 0.0193(8) -0.0032(6) 0.0006(6) -0.0014(6)
C12 0.0121(8) 0.0095(7) 0.0143(8) -0.0028(6) -0.0002(6) -0.0014(6)
C13 0.0130(8) 0.0139(8) 0.0134(8) -0.0017(6) -0.0039(6) 0.0006(6)
C14 0.0157(8) 0.0197(9) 0.0156(8) 0.0018(6) -0.0030(7) -0.0001(7)
C15 0.0241(9) 0.0177(9) 0.0198(9) 0.0031(7) -0.0044(7) 0.0020(7)
C16 0.0214(9) 0.0200(9) 0.0208(9) -0.0026(7) -0.0054(7) 0.0080(7)
C17 0.0135(8) 0.0234(9) 0.0178(8) -0.0032(7) -0.0011(7) 0.0046(7)
C18 0.0125(8) 0.0153(8) 0.0151(8) -0.0017(6) -0.0030(6) -0.0008(6)
S3 0.0091(2) 0.0151(2) 0.0220(2) 0.00149(16) 0.00199(16) -0.00068(15)
S4 0.0131(2) 0.0147(2) 0.0138(2) 0.00265(15) 0.00327(15) 0.00321(15)
C19 0.0133(8) 0.0171(8) 0.0173(8) 0.0006(6) 0.0010(6) 0.0011(6)
C20 0.0123(8) 0.0220(9) 0.0223(9) 0.0026(7) -0.0002(7) -0.0012(7)
C21 0.0122(8) 0.0232(9) 0.0239(9) 0.0065(7) 0.0069(7) 0.0034(7)
C22 0.0175(9) 0.0187(8) 0.0162(8) 0.0026(6) 0.0048(7) 0.0046(7)
C23 0.0141(8) 0.0135(8) 0.0165(8) 0.0018(6) 0.0011(6) 0.0034(6)
C24 0.0117(8) 0.0108(7) 0.0164(8) 0.0027(6) 0.0014(6) 0.0020(6)
C25 0.0121(8) 0.0113(7) 0.0143(8) -0.0021(6) 0.0016(6) -0.0003(6)
C26 0.0133(8) 0.0137(8) 0.0159(8) -0.0005(6) -0.0004(6) 0.0006(6)
C27 0.0197(9) 0.0130(8) 0.0130(8) 0.0008(6) 0.0013(6) -0.0025(6)
C28 0.0147(8) 0.0129(8) 0.0174(8) -0.0018(6) 0.0058(6) -0.0036(6)
C29 0.0117(8) 0.0092(7) 0.0161(8) -0.0015(6) 0.0022(6) -0.0002(6)
C30 0.0135(8) 0.0078(7) 0.0132(7) -0.0009(6) 0.0019(6) 0.0004(6)
C31 0.0132(8) 0.0140(8) 0.0119(7) -0.0004(6) -0.0020(6) 0.0017(6)
C32 0.0172(8) 0.0160(8) 0.0131(8) 0.0018(6) -0.0021(6) -0.0015(6)
C33 0.0258(10) 0.0132(8) 0.0178(8) 0.0012(6) -0.0062(7) -0.0002(7)
C34 0.0226(9) 0.0155(8) 0.0195(9) -0.0037(7) -0.0055(7) 0.0076(7)
C35 0.0146(8) 0.0198(8) 0.0172(8) -0.0031(7) -0.0012(7) 0.0044(7)
C36 0.0120(8) 0.0143(8) 0.0140(8) -0.0016(6) -0.0024(6) -0.0002(6)

loop_
_atom_type_symbol
_atom_type_description
_atom_type_scat_dispersion_real
_atom_type_scat_dispersion_imag
_atom_type_scat_source
C C 0.0033 0.0016 'International Tables Vol C Tables 4.2.6.8 and 6.1.1.4'
H H 0.0000 0.0000 'International Tables Vol C Tables 4.2.6.8 and 6.1.1.4'
S S 0.1246 0.1234 'International Tables Vol C Tables 4.2.6.8 and 6.1.1.4'

loop_
_geom_angle_atom_site_label_1
_geom_angle_atom_site_label_2
_geom_angle_atom_site_label_3
_geom_angle
_geom_angle_site_symmetry_1
_geom_angle_site_symmetry_3
_geom_angle_publ_flag
C18 S1 C11 100.82(8) . . ?
C13 S2 C12 101.62(8) . . ?
C2 C1 H1 119.6 . . ?
C2 C1 C6 120.80(15) . . ?
C6 C1 H1 119.6 . . ?
C1 C2 H2 119.8 . . ?
C1 C2 C3 120.34(16) . . ?
C3 C2 H2 119.8 . . ?
C2 C3 H3 120.3 . . ?
C2 C3 C4 119.39(17) . . ?
C4 C3 H3 120.3 . . ?
C3 C4 H4 119.8 . . ?
C5 C4 C3 120.44(16) . . ?
C5 C4 H4 119.8 . . ?
C4 C5 H5 119.7 . . ?
C4 C5 C6 120.66(16) . . ?
C6 C5 H5 119.7 . . ?
C1 C6 C5 118.37(16) . . ?
C1 C6 C7 121.67(14) . . ?
C5 C6 C7 119.83(15) . . ?
C8 C7 C6 118.16(14) . . ?
C8 C7 C12 117.80(15) . . ?
C12 C7 C6 124.04(14) . . ?
C7 C8 H8 118.9 . . ?
C9 C8 C7 122.18(15) . . ?
C9 C8 H8 118.9 . . ?
C8 C9 H9 120.1 . . ?
C8 C9 C10 119.74(15) . . ?
C10 C9 H9 120.1 . . ?
C9 C10 H10 120.2 . . ?
C9 C10 C11 119.69(16) . . ?
C11 C10 H10 120.2 . . ?
C10 C11 S1 117.81(13) . . ?
C10 C11 C12 120.74(15) . . ?
C12 C11 S1 121.44(12) . . ?
C7 C12 S2 120.82(12) . . ?
C11 C12 S2 119.41(12) . . ?
C11 C12 C7 119.78(14) . . ?
C14 C13 S2 118.97(13) . . ?
C18 C13 S2 121.08(12) . . ?
C18 C13 C14 119.94(15) . . ?
C13 C14 H14 120.2 . . ?
C15 C14 C13 119.58(17) . . ?
C15 C14 H14 120.2 . . ?
C14 C15 H15 119.7 . . ?
C14 C15 C16 120.60(16) . . ?
C16 C15 H15 119.7 . . ?
C15 C16 H16 120.1 . . ?
C17 C16 C15 119.77(16) . . ?
C17 C16 H16 120.1 . . ?
C16 C17 H17 119.9 . . ?
C16 C17 C18 120.17(17) . . ?
C18 C17 H17 119.9 . . ?
C13 C18 S1 120.19(12) . . ?
C13 C18 C17 119.92(15) . . ?
C17 C18 S1 119.89(13) . . ?
C36 S3 C29 100.49(7) . . ?
C31 S4 C30 100.93(7) . . ?
C20 C19 H19 119.7 . . ?
C20 C19 C24 120.68(16) . . ?
C24 C19 H19 119.7 . . ?
C19 C20 H20 119.8 . . ?
C19 C20 C21 120.34(16) . . ?
C21 C20 H20 119.8 . . ?
C20 C21 H21 120.2 . . ?
C20 C21 C22 119.68(16) . . ?
C22 C21 H21 120.2 . . ?
C21 C22 H22 120.0 . . ?
C23 C22 C21 120.07(16) . . ?
C23 C22 H22 120.0 . . ?
C22 C23 H23 119.6 . . ?
C22 C23 C24 120.89(15) . . ?
C24 C23 H23 119.6 . . ?
C19 C24 C25 119.38(15) . . ?
C23 C24 C19 118.34(15) . . ?
C23 C24 C25 122.14(14) . . ?
C26 C25 C24 118.35(14) . . ?
C26 C25 C30 118.08(15) . . ?
C30 C25 C24 123.56(14) . . ?
C25 C26 H26 119.0 . . ?
C27 C26 C25 121.94(15) . . ?
C27 C26 H26 119.0 . . ?
C26 C27 H27 120.2 . . ?
C28 C27 C26 119.63(15) . . ?
C28 C27 H27 120.2 . . ?
C27 C28 H28 120.1 . . ?
C27 C28 C29 119.79(15) . . ?
C29 C28 H28 120.1 . . ?
C28 C29 S3 117.99(12) . . ?
C28 C29 C30 120.68(14) . . ?
C30 C29 S3 121.33(12) . . ?
C25 C30 S4 120.86(12) . . ?
C29 C30 S4 119.31(12) . . ?
C29 C30 C25 119.79(14) . . ?
C32 C31 S4 119.39(13) . . ?
C36 C31 S4 120.97(12) . . ?
C36 C31 C32 119.62(15) . . ?
C31 C32 H32 119.9 . . ?
C33 C32 C31 120.17(16) . . ?
C33 C32 H32 119.9 . . ?
C32 C33 H33 119.9 . . ?
C34 C33 C32 120.16(16) . . ?
C34 C33 H33 119.9 . . ?
C33 C34 H34 120.0 . . ?
C33 C34 C35 120.03(16) . . ?
C35 C34 H34 120.0 . . ?
C34 C35 H35 120.0 . . ?
C34 C35 C36 119.95(16) . . ?
C36 C35 H35 120.0 . . ?
C31 C36 S3 120.17(12) . . ?
C31 C36 C35 120.03(15) . . ?
C35 C36 S3 119.79(13) . . ?

loop_
_geom_bond_atom_site_label_1
_geom_bond_atom_site_label_2
_geom_bond_distance
_geom_bond_site_symmetry_2
_geom_bond_publ_flag
S1 C11 1.7729(16) . ?
S1 C18 1.7679(17) . ?
S2 C12 1.7771(16) . ?
S2 C13 1.7735(16) . ?
C1 H1 0.9500 . ?
C1 C2 1.385(2) . ?
C1 C6 1.398(2) . ?
C2 H2 0.9500 . ?
C2 C3 1.390(2) . ?
C3 H3 0.9500 . ?
C3 C4 1.391(3) . ?
C4 H4 0.9500 . ?
C4 C5 1.383(2) . ?
C5 H5 0.9500 . ?
C5 C6 1.403(2) . ?
C6 C7 1.488(2) . ?
C7 C8 1.400(2) . ?
C7 C12 1.410(2) . ?
C8 H8 0.9500 . ?
C8 C9 1.380(2) . ?
C9 H9 0.9500 . ?
C9 C10 1.384(2) . ?
C10 H10 0.9500 . ?
C10 C11 1.392(2) . ?
C11 C12 1.400(2) . ?
C13 C14 1.398(2) . ?
C13 C18 1.394(2) . ?
C14 H14 0.9500 . ?
C14 C15 1.390(2) . ?
C15 H15 0.9500 . ?
C15 C16 1.391(3) . ?
C16 H16 0.9500 . ?
C16 C17 1.387(3) . ?
C17 H17 0.9500 . ?
C17 C18 1.396(2) . ?
S3 C29 1.7739(16) . ?
S3 C36 1.7650(17) . ?
S4 C30 1.7783(16) . ?
S4 C31 1.7712(16) . ?
C19 H19 0.9500 . ?
C19 C20 1.385(2) . ?
C19 C24 1.404(2) . ?
C20 H20 0.9500 . ?
C20 C21 1.390(2) . ?
C21 H21 0.9500 . ?
C21 C22 1.392(2) . ?
C22 H22 0.9500 . ?
C22 C23 1.387(2) . ?
C23 H23 0.9500 . ?
C23 C24 1.400(2) . ?
C24 C25 1.488(2) . ?
C25 C26 1.395(2) . ?
C25 C30 1.411(2) . ?
C26 H26 0.9500 . ?
C26 C27 1.387(2) . ?
C27 H27 0.9500 . ?
C27 C28 1.385(2) . ?
C28 H28 0.9500 . ?
C28 C29 1.392(2) . ?
C29 C30 1.398(2) . ?
C31 C32 1.397(2) . ?
C31 C36 1.393(2) . ?
C32 H32 0.9500 . ?
C32 C33 1.388(2) . ?
C33 H33 0.9500 . ?
C33 C34 1.388(3) . ?
C34 H34 0.9500 . ?
C34 C35 1.392(2) . ?
C35 H35 0.9500 . ?
C35 C36 1.396(2) . ?
